data_4132987
loop_
_publ_author_name
'Nurdin, Lucie'
'Spasyuk, Denis M.'
'Fairburn, Laura'
'Piers, Warren E.'
'Maron, Laurent'

_publ_section_title
;
 Oxygen-Oxygen Bond Cleavage and Formation in Co(II)-Mediated
 Stoichiometric O<sub>2</sub> Reduction via the Potential Intermediacy of
 a Co(IV) Oxyl Radical.
;
_journal_issue 47
_journal_name_full 'Journal of the American Chemical Society'
_journal_page_first 16094
_journal_page_last 16105
_journal_paper_doi 10.1021/jacs.8b07726
_journal_volume 140
_journal_year 2018
_chemical_formula_sum 'C62 H60 B4 Li2 N18'
_chemical_formula_weight 1114.40
_space_group_crystal_system monoclinic
_space_group_IT_number 14
_space_group_name_Hall '-P 2ybc'
_space_group_name_H-M_alt 'P 1 21/c 1'
_atom_sites_solution_hydrogens geom
_audit_creation_method SHELXL-2014/6
_cell_angle_alpha 90
_cell_angle_beta 90.6220(10)
_cell_angle_gamma 90
_cell_formula_units_Z 2
_cell_length_a 12.8849(2)
_cell_length_b 18.1277(3)
_cell_length_c 15.8380(3)
_cell_measurement_reflns_used 9988
_cell_measurement_temperature 173(2)
_cell_measurement_theta_max 71.08
_cell_measurement_theta_min 3.43
_cell_volume 3699.12(11)
_computing_structure_refinement 'SHELXL-2014/6 (Sheldrick, 2014)'
_diffrn_ambient_temperature 173(2)
_diffrn_measured_fraction_theta_full 0.941
_diffrn_measured_fraction_theta_max 1.000
_diffrn_measurement_device_type 'Bruker APEX-II CCD'
_diffrn_measurement_method '\f and \w scans'
_diffrn_radiation_type CuK\a
_diffrn_radiation_wavelength 1.54178
_diffrn_reflns_av_R_equivalents 0.0512
_diffrn_reflns_av_unetI/netI 0.0285
_diffrn_reflns_Laue_measured_fraction_full 0.941
_diffrn_reflns_Laue_measured_fraction_max 1.000
_diffrn_reflns_limit_h_max 15
_diffrn_reflns_limit_h_min -15
_diffrn_reflns_limit_k_max 21
_diffrn_reflns_limit_k_min -21
_diffrn_reflns_limit_l_max 18
_diffrn_reflns_limit_l_min -17
_diffrn_reflns_number 45377
_diffrn_reflns_point_group_measured_fraction_full 0.941
_diffrn_reflns_point_group_measured_fraction_max 1.000
_diffrn_reflns_theta_full 67.679
_diffrn_reflns_theta_max 65.084
_diffrn_reflns_theta_min 3.430
_exptl_absorpt_coefficient_mu 0.481
_exptl_absorpt_correction_T_max 0.9669
_exptl_absorpt_correction_T_min 0.8406
_exptl_absorpt_correction_type 'Numerical Mu From Formula'
_exptl_absorpt_process_details 'SADABS-2016/2-Bruker AXS area detector scaling and absorption correction'
_exptl_crystal_colour colourless
_exptl_crystal_density_diffrn 1.001
_exptl_crystal_description block
_exptl_crystal_F_000 1168
_exptl_crystal_size_max 0.350
_exptl_crystal_size_mid 0.290
_exptl_crystal_size_min 0.230
_refine_diff_density_max 0.521
_refine_diff_density_min -0.487
_refine_diff_density_rms 0.050
_refine_ls_extinction_method none
_refine_ls_goodness_of_fit_ref 1.046
_refine_ls_hydrogen_treatment constr
_refine_ls_matrix_type full
_refine_ls_number_parameters 467
_refine_ls_number_reflns 6302
_refine_ls_number_restraints 857
_refine_ls_restrained_S_all 1.011
_refine_ls_R_factor_all 0.1149
_refine_ls_R_factor_gt 0.0903
_refine_ls_shift/su_max 0.000
_refine_ls_shift/su_mean 0.000
_refine_ls_structure_factor_coef Fsqd
_refine_ls_weighting_details 'w=1/[\s^2^(Fo^2^)+(0.1626P)^2^+2.4346P] where P=(Fo^2^+2Fc^2^)/3'
_refine_ls_weighting_scheme calc
_refine_ls_wR_factor_gt 0.2724
_refine_ls_wR_factor_ref 0.3038
_reflns_Friedel_coverage 0.000
_reflns_number_gt 4423
_reflns_number_total 6302
_reflns_threshold_expression 'I > 2\s(I)'
_cod_data_source_file ja8b07726_si_009.cif
_cod_data_source_block LN3_a
_cod_original_sg_symbol_H-M 'P 21/c'
_cod_database_code 4132987
_shelx_space_group_comment
;
The symmetry employed for this shelxl refinement is uniquely defined
by the following loop, which should always be used as a source of
symmetry information in preference to the above space-group names.
They are only intended as comments.
;
_shelx_estimated_absorpt_t_min 0.850
_shelx_estimated_absorpt_t_max 0.897
_shelxl_version_number 2014/6

loop_
_space_group_symop_operation_xyz
'x, y, z'
'-x, y+1/2, -z+1/2'
'-x, -y, -z'
'x, -y-1/2, z-1/2'

loop_
_atom_site_label
_atom_site_type_symbol
_atom_site_fract_x
_atom_site_fract_y
_atom_site_fract_z
_atom_site_U_iso_or_equiv
_atom_site_adp_type
_atom_site_occupancy
_atom_site_site_symmetry_order
_atom_site_calc_flag
_atom_site_refinement_flags_posn
_atom_site_refinement_flags_adp
_atom_site_refinement_flags_occupancy
_atom_site_disorder_assembly
_atom_site_disorder_group
B1 B 0.3088(3) 0.4049(2) 0.4272(3) 0.0669(10) Uani 1 1 d . U . . .
B2 B 0.1200(4) 0.6373(2) 0.3324(3) 0.0757(11) Uani 1 1 d . U . . .
C1 C 0.1846(3) 0.5990(2) 0.4101(3) 0.0718(10) Uani 1 1 d . U . . .
C2 C 0.2246(3) 0.6351(2) 0.4796(3) 0.0815(11) Uani 1 1 d . U . . .
H2 H 0.2079 0.6843 0.4886 0.098 Uiso 1 1 calc R U . . .
C3 C 0.2889(3) 0.5992(2) 0.5360(3) 0.0813(11) Uani 1 1 d . U . . .
H3 H 0.3158 0.6244 0.5825 0.098 Uiso 1 1 calc R U . . .
C4 C 0.3137(3) 0.5257(2) 0.5236(3) 0.0736(10) Uani 1 1 d . U . . .
H4 H 0.3569 0.5016 0.5621 0.088 Uiso 1 1 calc R U . . .
C5 C 0.2747(3) 0.48801(19) 0.4545(2) 0.0645(9) Uani 1 1 d . U . . .
C6 C 0.0570(3) 0.3311(2) 0.3613(3) 0.0782(10) Uani 1 1 d . U . . .
H6 H -0.0126 0.3203 0.3704 0.094 Uiso 1 1 calc R U . . .
C7 C 0.1096(3) 0.3165(3) 0.2862(3) 0.0843(11) Uani 1 1 d . U . . .
H7 H 0.0838 0.2943 0.2374 0.101 Uiso 1 1 calc R U . . .
C8 C 0.2067(3) 0.3421(2) 0.3010(3) 0.0804(11) Uani 1 1 d . U . . .
H8 H 0.2602 0.3414 0.2621 0.096 Uiso 1 1 calc R U . . .
C9 C 0.4262(3) 0.3416(2) 0.5421(3) 0.0827(11) Uani 1 1 d . U . . .
H9 H 0.4897 0.3461 0.5152 0.099 Uiso 1 1 calc R U . . .
C10 C 0.4106(4) 0.3136(3) 0.6214(3) 0.0964(13) Uani 1 1 d . U . . .
H10 H 0.4605 0.2952 0.6586 0.116 Uiso 1 1 calc R U . . .
C11 C 0.3057(4) 0.3184(3) 0.6339(3) 0.0915(12) Uani 1 1 d . U . . .
H11 H 0.2726 0.3029 0.6827 0.110 Uiso 1 1 calc R U . . .
C12 C 0.4076(3) 0.4077(2) 0.3665(2) 0.0697(9) Uani 1 1 d . U . . .
C13 C 0.4519(3) 0.4735(2) 0.3389(3) 0.0778(10) Uani 1 1 d . U . . .
H13 H 0.4246 0.5178 0.3583 0.093 Uiso 1 1 calc R U . . .
C14 C 0.5352(3) 0.4759(3) 0.2836(3) 0.0852(11) Uani 1 1 d . U . . .
H14 H 0.5620 0.5213 0.2671 0.102 Uiso 1 1 calc R U . . .
C15 C 0.5787(3) 0.4113(3) 0.2528(3) 0.0869(11) Uani 1 1 d . U . . .
C16 C 0.6692(4) 0.4144(4) 0.1932(4) 0.1195(18) Uani 1 1 d . U . . .
H16A H 0.7326 0.4194 0.2251 0.179 Uiso 1 1 calc R U . . .
H16B H 0.6612 0.4559 0.1561 0.179 Uiso 1 1 calc R U . . .
H16C H 0.6714 0.3698 0.1605 0.179 Uiso 1 1 calc R U . . .
C17 C 0.5375(3) 0.3453(3) 0.2802(3) 0.0861(11) Uani 1 1 d . U . . .
H17 H 0.5660 0.3013 0.2613 0.103 Uiso 1 1 calc R U . . .
C18 C 0.4547(3) 0.3431(2) 0.3351(3) 0.0796(10) Uani 1 1 d . U . . .
H18 H 0.4291 0.2975 0.3518 0.095 Uiso 1 1 calc R U . . .
C19 C 0.1161(3) 0.7788(2) 0.3536(3) 0.0786(10) Uani 1 1 d . U . . .
H19 H 0.1699 0.7902 0.3172 0.094 Uiso 1 1 calc R U . . .
C20 C 0.0656(4) 0.8270(2) 0.4060(3) 0.0836(11) Uani 1 1 d . U . . .
H20 H 0.0775 0.8774 0.4121 0.100 Uiso 1 1 calc R U . . .
C21 C -0.0072(4) 0.7843(2) 0.4477(3) 0.0857(11) Uani 1 1 d . U . . .
H21 H -0.0533 0.8023 0.4875 0.103 Uiso 1 1 calc R U . . .
C22A C -0.1077(3) 0.5060(2) 0.3341(3) 0.0983(15) Uani 0.757(4) 1 d G U P A 1
H22A H -0.1653 0.4835 0.3578 0.118 Uiso 0.757(4) 1 calc R U P A 1
C23A C -0.0585(3) 0.4846(2) 0.2581(3) 0.0931(15) Uani 0.757(4) 1 d G U P A 1
H23A H -0.0783 0.4456 0.2233 0.112 Uiso 0.757(4) 1 calc R U P A 1
C24A C 0.0262(3) 0.5332(2) 0.2446(2) 0.0884(13) Uani 0.757(4) 1 d G U P A 1
H24A H 0.0716 0.5316 0.1994 0.106 Uiso 0.757(4) 1 calc R U P A 1
N6A N 0.0293(2) 0.58456(18) 0.3122(2) 0.0692(11) Uani 0.757(4) 1 d G U P A 1
N7A N -0.0534(3) 0.5678(2) 0.3675(2) 0.0871(12) Uani 0.757(4) 1 d G U P A 1
C22B C -0.0928(8) 0.5432(7) 0.2183(9) 0.089(2) Uani 0.243(4) 1 d G U P A 2
H22B H -0.1576 0.5399 0.1922 0.107 Uiso 0.243(4) 1 calc R U P A 2
C23B C -0.0243(10) 0.4835(5) 0.2352(9) 0.088(2) Uani 0.243(4) 1 d G U P A 2
H23B H -0.0364 0.4342 0.2219 0.106 Uiso 0.243(4) 1 calc R U P A 2
C24B C 0.0658(8) 0.5122(6) 0.2757(9) 0.079(2) Uani 0.243(4) 1 d G U P A 2
H24B H 0.1231 0.4851 0.2937 0.095 Uiso 0.243(4) 1 calc R U P A 2
N6B N 0.0530(8) 0.5897(6) 0.2840(8) 0.083(2) Uani 0.243(4) 1 d G U P A 2
N7B N -0.0450(9) 0.6088(5) 0.2485(8) 0.089(2) Uani 0.243(4) 1 d G U P A 2
C25A C 0.1910(5) 0.6520(3) 0.2558(3) 0.0681(12) Uani 0.731(16) 1 d G U P A 1
C26A C 0.2973(5) 0.6389(3) 0.2592(3) 0.0726(14) Uani 0.731(16) 1 d G U P A 1
H26A H 0.3282 0.6225 0.3091 0.087 Uiso 0.731(16) 1 calc R U P A 1
C27A C 0.3573(5) 0.6504(3) 0.1880(3) 0.0774(15) Uani 0.731(16) 1 d G U P A 1
H27A H 0.4284 0.6416 0.1903 0.093 Uiso 0.731(16) 1 calc R U P A 1
C28A C 0.3111(6) 0.6750(3) 0.1135(3) 0.0747(14) Uani 0.731(16) 1 d DG U P A 1
C30A C 0.2049(6) 0.6881(3) 0.1101(3) 0.0778(15) Uani 0.731(16) 1 d G U P A 1
H30A H 0.1740 0.7045 0.0602 0.093 Uiso 0.731(16) 1 calc R U P A 1
C31A C 0.1448(5) 0.6766(3) 0.1813(4) 0.0793(15) Uani 0.731(16) 1 d G U P A 1
H31A H 0.0737 0.6854 0.1790 0.095 Uiso 0.731(16) 1 calc R U P A 1
C29A C 0.3779(8) 0.6850(5) 0.0351(5) 0.091(2) Uani 0.731(16) 1 d D U P A 1
H29A H 0.3338 0.6923 -0.0134 0.136 Uiso 0.731(16) 1 calc R U P A 1
H29B H 0.4197 0.6417 0.0270 0.136 Uiso 0.731(16) 1 calc R U P A 1
H29C H 0.4221 0.7271 0.0425 0.136 Uiso 0.731(16) 1 calc R U P A 1
C25B C 0.2153(12) 0.6554(9) 0.2406(9) 0.078(2) Uani 0.269(16) 1 d G U P A 2
C26B C 0.3219(13) 0.6569(10) 0.2546(8) 0.074(2) Uani 0.269(16) 1 d G U P A 2
H26B H 0.3486 0.6506 0.3089 0.088 Uiso 0.269(16) 1 calc R U P A 2
C27B C 0.3887(12) 0.6677(10) 0.1874(10) 0.077(2) Uani 0.269(16) 1 d G U P A 2
H27B H 0.4601 0.6687 0.1967 0.093 Uiso 0.269(16) 1 calc R U P A 2
C28B C 0.3489(14) 0.6771(8) 0.1062(9) 0.076(2) Uani 0.269(16) 1 d DG U P A 2
C30B C 0.2422(15) 0.6756(9) 0.0922(9) 0.076(2) Uani 0.269(16) 1 d G U P A 2
H30B H 0.2155 0.6819 0.0378 0.091 Uiso 0.269(16) 1 calc R U P A 2
C31B C 0.1754(12) 0.6648(9) 0.1594(11) 0.0748(19) Uani 0.269(16) 1 d G U P A 2
H31B H 0.1040 0.6638 0.1500 0.090 Uiso 0.269(16) 1 calc R U P A 2
C29B C 0.430(2) 0.6851(15) 0.0332(14) 0.095(6) Uani 0.269(16) 1 d D U P A 2
H29D H 0.4151 0.6494 -0.0100 0.143 Uiso 0.269(16) 1 calc R U P A 2
H29E H 0.4986 0.6770 0.0554 0.143 Uiso 0.269(16) 1 calc R U P A 2
H29F H 0.4254 0.7338 0.0097 0.143 Uiso 0.269(16) 1 calc R U P A 2
Li1 Li -0.1033(6) 0.6334(4) 0.4551(4) 0.0814(17) Uani 1 1 d . U . . .
Li2 Li -0.0314(8) 0.5223(5) 0.4529(6) 0.110(2) Uani 1 1 d . U . . .
N1 N 0.2113(2) 0.52712(15) 0.40201(19) 0.0648(7) Uani 1 1 d . U . . .
N2 N 0.3333(2) 0.36153(16) 0.5103(2) 0.0686(8) Uani 1 1 d . U . . .
N3 N 0.2571(3) 0.34823(18) 0.5675(2) 0.0790(9) Uani 1 1 d . U . . .
N4 N 0.2146(2) 0.36849(15) 0.37958(19) 0.0647(7) Uani 1 1 d . U . . .
N5 N 0.1199(2) 0.36241(17) 0.4178(2) 0.0733(8) Uani 1 1 d . U . . .
N8 N 0.0731(2) 0.71173(16) 0.3650(2) 0.0728(8) Uani 1 1 d . U . . .
N9 N -0.0022(3) 0.71416(19) 0.4233(2) 0.0813(9) Uani 1 1 d . U . . .

loop_
_atom_site_aniso_label
_atom_site_aniso_U_11
_atom_site_aniso_U_22
_atom_site_aniso_U_33
_atom_site_aniso_U_23
_atom_site_aniso_U_13
_atom_site_aniso_U_12
B1 0.065(2) 0.057(2) 0.079(2) 0.0018(17) -0.0225(17) -0.0024(16)
B2 0.075(2) 0.057(2) 0.094(3) 0.0013(18) -0.0275(19) -0.0005(17)
C1 0.067(2) 0.0540(17) 0.094(2) 0.0042(16) -0.0241(18) -0.0080(15)
C2 0.085(2) 0.0544(19) 0.105(3) -0.0056(18) -0.033(2) -0.0042(17)
C3 0.086(3) 0.062(2) 0.095(3) -0.0098(18) -0.034(2) -0.0056(18)
C4 0.071(2) 0.063(2) 0.086(2) -0.0007(17) -0.0315(18) -0.0020(16)
C5 0.0571(18) 0.0557(17) 0.080(2) 0.0037(15) -0.0203(16) -0.0057(14)
C6 0.071(2) 0.073(2) 0.090(2) -0.0023(19) -0.0202(18) -0.0130(18)
C7 0.080(2) 0.090(3) 0.081(2) -0.015(2) -0.0256(19) -0.008(2)
C8 0.078(2) 0.089(3) 0.074(2) -0.0043(19) -0.0173(18) -0.0040(19)
C9 0.082(2) 0.074(2) 0.091(3) -0.005(2) -0.033(2) 0.0112(19)
C10 0.104(3) 0.092(3) 0.093(3) 0.006(2) -0.037(2) 0.020(2)
C11 0.108(3) 0.080(3) 0.086(3) 0.015(2) -0.025(2) 0.005(2)
C12 0.0595(18) 0.066(2) 0.083(2) -0.0017(16) -0.0227(16) 0.0001(15)
C13 0.062(2) 0.074(2) 0.097(3) -0.0002(19) -0.0131(18) 0.0009(16)
C14 0.065(2) 0.094(3) 0.096(3) 0.005(2) -0.0120(19) -0.0055(19)
C15 0.066(2) 0.105(3) 0.090(3) -0.008(2) -0.0188(19) 0.001(2)
C16 0.091(3) 0.149(5) 0.119(4) -0.012(4) 0.007(3) 0.001(3)
C17 0.073(2) 0.091(3) 0.094(3) -0.019(2) -0.020(2) 0.009(2)
C18 0.073(2) 0.070(2) 0.095(3) -0.0102(19) -0.0237(19) -0.0009(17)
C19 0.088(2) 0.0563(19) 0.091(2) 0.0080(17) -0.027(2) -0.0066(17)
C20 0.103(3) 0.059(2) 0.088(3) 0.0069(18) -0.031(2) -0.0024(19)
C21 0.098(3) 0.069(2) 0.090(3) 0.0064(19) -0.022(2) 0.003(2)
C22A 0.093(3) 0.091(3) 0.110(3) -0.023(3) -0.004(3) -0.021(3)
C23A 0.094(3) 0.086(3) 0.099(3) -0.021(2) -0.011(2) -0.010(2)
C24A 0.087(3) 0.081(2) 0.097(3) -0.014(2) -0.008(2) -0.010(2)
N6A 0.0595(19) 0.0614(19) 0.087(2) -0.0042(17) -0.0154(17) -0.0017(15)
N7A 0.079(2) 0.079(2) 0.104(3) -0.019(2) -0.001(2) -0.0164(19)
C22B 0.086(4) 0.082(4) 0.099(4) -0.014(3) -0.021(3) -0.009(3)
C23B 0.084(4) 0.081(4) 0.100(4) -0.015(3) -0.018(4) -0.015(3)
C24B 0.079(4) 0.068(3) 0.090(4) -0.016(3) -0.022(3) -0.008(3)
N6B 0.082(3) 0.072(3) 0.095(4) -0.014(3) -0.022(3) 0.001(3)
N7B 0.086(4) 0.081(4) 0.099(4) -0.008(4) -0.026(3) -0.001(3)
C25A 0.071(3) 0.052(2) 0.081(3) 0.0042(19) -0.023(2) -0.0022(19)
C26A 0.076(3) 0.065(3) 0.077(2) 0.006(2) -0.016(2) -0.001(2)
C27A 0.079(3) 0.066(3) 0.087(2) 0.004(2) -0.008(2) 0.000(2)
C28A 0.083(4) 0.057(2) 0.083(2) 0.0042(19) -0.010(2) -0.003(2)
C30A 0.084(3) 0.068(3) 0.082(3) 0.007(2) -0.014(3) -0.002(2)
C31A 0.080(3) 0.070(3) 0.087(3) 0.008(2) -0.017(2) -0.001(2)
C29A 0.097(5) 0.084(4) 0.091(4) 0.003(3) -0.002(4) 0.005(4)
C25B 0.085(4) 0.062(4) 0.088(3) 0.003(3) -0.022(3) 0.000(3)
C26B 0.083(4) 0.057(4) 0.080(3) 0.006(3) -0.016(3) -0.003(3)
C27B 0.087(4) 0.061(4) 0.084(3) 0.004(3) -0.014(3) -0.004(4)
C28B 0.086(4) 0.061(3) 0.081(3) 0.005(3) -0.012(3) -0.003(3)
C30B 0.084(4) 0.061(4) 0.083(4) 0.006(3) -0.017(3) -0.001(4)
C31B 0.079(4) 0.060(3) 0.085(3) 0.006(3) -0.019(3) 0.000(3)
C29B 0.112(11) 0.083(12) 0.091(8) -0.001(7) -0.005(8) -0.012(10)
Li1 0.089(4) 0.079(4) 0.076(4) -0.004(3) -0.007(3) -0.018(3)
Li2 0.116(6) 0.092(5) 0.122(5) -0.001(4) 0.000(4) -0.005(4)
N1 0.0600(15) 0.0523(14) 0.0815(18) 0.0027(13) -0.0214(13) -0.0054(12)
N2 0.0696(17) 0.0555(15) 0.0802(18) 0.0005(13) -0.0235(14) 0.0008(13)
N3 0.084(2) 0.0675(19) 0.084(2) 0.0090(15) -0.0245(16) -0.0025(15)
N4 0.0642(16) 0.0561(15) 0.0733(17) 0.0014(13) -0.0165(13) -0.0053(12)
N5 0.0704(18) 0.0680(18) 0.0812(19) -0.0016(15) -0.0163(14) -0.0076(14)
N8 0.0742(18) 0.0543(15) 0.089(2) 0.0058(14) -0.0283(15) -0.0030(13)
N9 0.082(2) 0.0668(18) 0.095(2) 0.0064(16) -0.0155(17) -0.0051(15)

loop_
_atom_type_symbol
_atom_type_description
_atom_type_scat_dispersion_real
_atom_type_scat_dispersion_imag
_atom_type_scat_source
C C 0.0181 0.0091 'International Tables Vol C Tables 4.2.6.8 and 6.1.1.4'
H H 0.0000 0.0000 'International Tables Vol C Tables 4.2.6.8 and 6.1.1.4'
Li Li 0.0008 0.0003 'International Tables Vol C Tables 4.2.6.8 and 6.1.1.4'
B B 0.0090 0.0039 'International Tables Vol C Tables 4.2.6.8 and 6.1.1.4'
N N 0.0311 0.0180 'International Tables Vol C Tables 4.2.6.8 and 6.1.1.4'

loop_
_geom_angle_atom_site_label_1
_geom_angle_atom_site_label_2
_geom_angle_atom_site_label_3
_geom_angle
_geom_angle_site_symmetry_1
_geom_angle_site_symmetry_3
N2 B1 N4 110.0(3) . .
N2 B1 C12 111.5(3) . .
N4 B1 C12 109.9(3) . .
N2 B1 C5 107.2(3) . .
N4 B1 C5 107.9(3) . .
C12 B1 C5 110.3(3) . .
N6A B2 C25A 113.4(4) . .
N6B B2 N8 117.5(6) . .
N6A B2 N8 107.9(3) . .
C25A B2 N8 110.1(4) . .
N6B B2 C1 116.4(6) . .
N6A B2 C1 105.7(3) . .
C25A B2 C1 111.3(4) . .
N8 B2 C1 108.2(3) . .
N6B B2 C25B 94.8(8) . .
N8 B2 C25B 110.5(6) . .
C1 B2 C25B 108.4(6) . .
N1 C1 C2 116.0(3) . .
N1 C1 B2 117.8(3) . .
C2 C1 B2 125.8(3) . .
C3 C2 C1 120.9(4) . .
C3 C2 H2 119.6 . .
C1 C2 H2 119.6 . .
C2 C3 C4 120.1(3) . .
C2 C3 H3 120.0 . .
C4 C3 H3 120.0 . .
C5 C4 C3 120.4(3) . .
C5 C4 H4 119.8 . .
C3 C4 H4 119.8 . .
N1 C5 C4 116.0(3) . .
N1 C5 B1 118.9(3) . .
C4 C5 B1 124.8(3) . .
N5 C6 C7 110.8(4) . .
N5 C6 H6 124.6 . .
C7 C6 H6 124.6 . .
C8 C7 C6 104.1(4) . .
C8 C7 H7 127.9 . .
C6 C7 H7 127.9 . .
N4 C8 C7 110.2(4) . .
N4 C8 H8 124.9 . .
C7 C8 H8 124.9 . .
N2 C9 C10 107.8(4) . .
N2 C9 H9 126.1 . .
C10 C9 H9 126.1 . .
C9 C10 C11 105.3(4) . .
C9 C10 H10 127.4 . .
C11 C10 H10 127.4 . .
N3 C11 C10 111.5(4) . .
N3 C11 H11 124.3 . .
C10 C11 H11 124.3 . .
C13 C12 C18 114.8(4) . .
C13 C12 B1 123.1(3) . .
C18 C12 B1 122.1(4) . .
C12 C13 C14 123.1(4) . .
C12 C13 H13 118.5 . .
C14 C13 H13 118.5 . .
C15 C14 C13 120.6(4) . .
C15 C14 H14 119.7 . .
C13 C14 H14 119.7 . .
C17 C15 C14 117.5(4) . .
C17 C15 C16 122.1(5) . .
C14 C15 C16 120.3(5) . .
C15 C16 H16A 109.5 . .
C15 C16 H16B 109.5 . .
H16A C16 H16B 109.5 . .
C15 C16 H16C 109.5 . .
H16A C16 H16C 109.5 . .
H16B C16 H16C 109.5 . .
C15 C17 C18 121.6(4) . .
C15 C17 H17 119.2 . .
C18 C17 H17 119.2 . .
C17 C18 C12 122.3(4) . .
C17 C18 H18 118.8 . .
C12 C18 H18 118.8 . .
N8 C19 C20 107.1(4) . .
N8 C19 H19 126.4 . .
C20 C19 H19 126.4 . .
C19 C20 C21 105.0(4) . .
C19 C20 H20 127.5 . .
C21 C20 H20 127.5 . .
N9 C21 C20 111.0(4) . .
N9 C21 H21 124.5 . .
C20 C21 H21 124.5 . .
C23A C22A N7A 108.0 . .
C23A C22A Li2 125.4(3) . .
N7A C22A Li2 48.8(3) . .
C23A C22A H22A 126.0 . .
N7A C22A H22A 126.0 . .
Li2 C22A H22A 93.9 . .
C22A C23A C24A 108.0 . .
C22A C23A H23A 126.0 . .
C24A C23A H23A 126.0 . .
N6A C24A C23A 108.0 . .
N6A C24A H24A 126.0 . .
C23A C24A H24A 126.0 . .
N7A N6A C24A 108.0 . .
N7A N6A B2 125.3(3) . .
C24A N6A B2 125.4(3) . .
N7A N6A Li2 31.9(3) . .
C24A N6A Li2 110.6(3) . .
B2 N6A Li2 108.9(3) . .
N6A N7A C22A 108.0 . .
N6A N7A Li2 120.2(4) . .
C22A N7A Li2 89.5(4) . .
N6A N7A Li1 124.4(3) . .
C22A N7A Li1 125.7(3) . .
Li2 N7A Li1 76.7(4) . .
C23B C22B N7B 108.0 . .
C23B C22B H22B 126.0 . .
N7B C22B H22B 126.0 . .
C24B C23B C22B 108.0 . .
C24B C23B H23B 126.0 . .
C22B C23B H23B 126.0 . .
N6B C24B C23B 108.0 . .
N6B C24B H24B 126.0 . .
C23B C24B H24B 126.0 . .
C24B N6B N7B 108.0 . .
C24B N6B B2 125.0(8) . .
N7B N6B B2 126.2(8) . .
N6B N7B C22B 108.0 . .
C26A C25A C31A 120.0 . .
C26A C25A B2 122.0(3) . .
C31A C25A B2 118.0(3) . .
C27A C26A C25A 120.0 . .
C27A C26A H26A 120.0 . .
C25A C26A H26A 120.0 . .
C26A C27A C28A 120.0 . .
C26A C27A H27A 120.0 . .
C28A C27A H27A 120.0 . .
C30A C28A C27A 120.0 . .
C30A C28A C29A 120.7(4) . .
C27A C28A C29A 119.2(4) . .
C31A C30A C28A 120.0 . .
C31A C30A H30A 120.0 . .
C28A C30A H30A 120.0 . .
C30A C31A C25A 120.0 . .
C30A C31A H31A 120.0 . .
C25A C31A H31A 120.0 . .
C28A C29A H29A 109.5 . .
C28A C29A H29B 109.5 . .
H29A C29A H29B 109.5 . .
C28A C29A H29C 109.5 . .
H29A C29A H29C 109.5 . .
H29B C29A H29C 109.5 . .
C26B C25B C31B 120.0 . .
C26B C25B B2 121.1(8) . .
C31B C25B B2 118.9(8) . .
C25B C26B C27B 120.0 . .
C25B C26B H26B 120.0 . .
C27B C26B H26B 120.0 . .
C28B C27B C26B 120.0 . .
C28B C27B H27B 120.0 . .
C26B C27B H27B 120.0 . .
C30B C28B C27B 120.0 . .
C30B C28B C29B 123.2(12) . .
C27B C28B C29B 116.7(12) . .
C31B C30B C28B 120.0 . .
C31B C30B H30B 120.0 . .
C28B C30B H30B 120.0 . .
C30B C31B C25B 120.0 . .
C30B C31B H31B 120.0 . .
C25B C31B H31B 120.0 . .
C28B C29B H29D 109.5 . .
C28B C29B H29E 109.5 . .
H29D C29B H29E 109.5 . .
C28B C29B H29F 109.5 . .
H29D C29B H29F 109.5 . .
H29E C29B H29F 109.5 . .
N7A Li1 N9 92.7(3) . .
N7A Li1 N5 140.4(4) . 3_566
N9 Li1 N5 107.2(3) . 3_566
N7A Li1 N3 107.7(3) . 3_566
N9 Li1 N3 117.7(4) . 3_566
N5 Li1 N3 93.2(3) 3_566 3_566
N7A Li1 Li2 44.8(3) . .
N9 Li1 Li2 112.5(4) . .
N5 Li1 Li2 95.6(4) 3_566 .
N3 Li1 Li2 123.5(4) 3_566 .
N7A Li2 Li2 164.4(10) . 3_566
N7A Li2 C22A 41.7(3) . .
Li2 Li2 C22A 146.4(8) 3_566 .
N7A Li2 Li1 58.5(4) . .
Li2 Li2 Li1 123.9(8) 3_566 .
C22A Li2 Li1 87.2(4) . .
N7A Li2 N6A 27.9(2) . .
Li2 Li2 N6A 137.0(8) 3_566 .
C22A Li2 N6A 56.6(2) . .
Li1 Li2 N6A 75.6(4) . .
C1 N1 C5 126.6(3) . .
C9 N2 N3 110.3(3) . .
C9 N2 B1 128.5(4) . .
N3 N2 B1 120.6(3) . .
C11 N3 N2 105.2(4) . .
C11 N3 Li1 130.7(4) . 3_566
N2 N3 Li1 124.0(3) . 3_566
C8 N4 N5 108.8(3) . .
C8 N4 B1 130.6(3) . .
N5 N4 B1 120.6(3) . .
C6 N5 N4 106.0(3) . .
C6 N5 Li1 127.9(3) . 3_566
N4 N5 Li1 122.6(3) . 3_566
N9 N8 C19 111.3(3) . .
N9 N8 B2 122.5(3) . .
C19 N8 B2 124.8(4) . .
C21 N9 N8 105.5(4) . .
C21 N9 Li1 125.8(4) . .
N8 N9 Li1 128.1(3) . .

loop_
_geom_bond_atom_site_label_1
_geom_bond_atom_site_label_2
_geom_bond_distance
_geom_bond_site_symmetry_2
B1 N2 1.561(5) .
B1 N4 1.568(5) .
B1 C12 1.604(6) .
B1 C5 1.629(5) .
B2 N6B 1.437(9) .
B2 N6A 1.541(5) .
B2 C25A 1.549(8) .
B2 N8 1.568(5) .
B2 C1 1.633(5) .
B2 C25B 1.941(16) .
C1 N1 1.354(5) .
C1 C2 1.377(5) .
C2 C3 1.374(5) .
C2 H2 0.9300 .
C3 C4 1.385(5) .
C3 H3 0.9300 .
C4 C5 1.381(5) .
C4 H4 0.9300 .
C5 N1 1.359(4) .
C6 N5 1.329(5) .
C6 C7 1.401(6) .
C6 H6 0.9300 .
C7 C8 1.351(6) .
C7 H7 0.9300 .
C8 N4 1.336(5) .
C8 H8 0.9300 .
C9 N2 1.343(5) .
C9 C10 1.371(7) .
C9 H9 0.9300 .
C10 C11 1.371(7) .
C10 H10 0.9300 .
C11 N3 1.333(5) .
C11 H11 0.9300 .
C12 C13 1.394(6) .
C12 C18 1.412(5) .
C13 C14 1.394(6) .
C13 H13 0.9300 .
C14 C15 1.390(6) .
C14 H14 0.9300 .
C15 C17 1.380(6) .
C15 C16 1.509(7) .
C16 H16A 0.9600 .
C16 H16B 0.9600 .
C16 H16C 0.9600 .
C17 C18 1.384(6) .
C17 H17 0.9300 .
C18 H18 0.9300 .
C19 N8 1.349(5) .
C19 C20 1.374(6) .
C19 H19 0.9300 .
C20 C21 1.390(6) .
C20 H20 0.9300 .
C21 N9 1.331(6) .
C21 H21 0.9300 .
C22A C23A 1.4200 .
C22A N7A 1.4200 .
C22A Li2 2.135(11) .
C22A H22A 0.9300 .
C23A C24A 1.4200 .
C23A H23A 0.9300 .
C24A N6A 1.4200 .
C24A H24A 0.9300 .
N6A N7A 1.4200 .
N6A Li2 2.624(10) .
N7A Li2 1.606(11) .
N7A Li1 1.942(8) .
C22B C23B 1.4200 .
C22B N7B 1.4200 .
C22B H22B 0.9300 .
C23B C24B 1.4200 .
C23B H23B 0.9300 .
C24B N6B 1.4200 .
C24B H24B 0.9300 .
N6B N7B 1.4200 .
C25A C26A 1.3900 .
C25A C31A 1.3900 .
C26A C27A 1.3900 .
C26A H26A 0.9300 .
C27A C28A 1.3900 .
C27A H27A 0.9300 .
C28A C30A 1.3900 .
C28A C29A 1.528(8) .
C30A C31A 1.3900 .
C30A H30A 0.9300 .
C31A H31A 0.9300 .
C29A H29A 0.9600 .
C29A H29B 0.9600 .
C29A H29C 0.9600 .
C25B C26B 1.3900 .
C25B C31B 1.3900 .
C26B C27B 1.3900 .
C26B H26B 0.9300 .
C27B C28B 1.3900 .
C27B H27B 0.9300 .
C28B C30B 1.3900 .
C28B C29B 1.572(16) .
C30B C31B 1.3900 .
C30B H30B 0.9300 .
C31B H31B 0.9300 .
C29B H29D 0.9600 .
C29B H29E 0.9600 .
C29B H29F 0.9600 .
Li1 N9 2.026(8) .
Li1 N5 2.028(8) 3_566
Li1 N3 2.038(8) 3_566
Li1 Li2 2.217(13) .
Li2 Li2 1.87(2) 3_566
N2 N3 1.365(5) .
N3 Li1 2.038(8) 3_566
N4 N5 1.373(4) .
N5 Li1 2.028(8) 3_566
N8 N9 1.347(5) .

loop_
_geom_torsion_atom_site_label_1
_geom_torsion_atom_site_label_2
_geom_torsion_atom_site_label_3
_geom_torsion_atom_site_label_4
_geom_torsion
_geom_torsion_site_symmetry_4
N6B B2 C1 N1 30.3(8) .
N6A B2 C1 N1 49.8(5) .
C25A B2 C1 N1 -73.8(5) .
N8 B2 C1 N1 165.2(3) .
C25B B2 C1 N1 -74.9(6) .
N6B B2 C1 C2 -157.2(7) .
N6A B2 C1 C2 -137.8(4) .
C25A B2 C1 C2 98.6(5) .
N8 B2 C1 C2 -22.4(6) .
C25B B2 C1 C2 97.5(7) .
N1 C1 C2 C3 0.9(6) .
B2 C1 C2 C3 -171.6(4) .
C1 C2 C3 C4 -0.5(7) .
C2 C3 C4 C5 0.4(7) .
C3 C4 C5 N1 -0.8(6) .
C3 C4 C5 B1 172.5(4) .
N2 B1 C5 N1 -153.7(3) .
N4 B1 C5 N1 -35.3(5) .
C12 B1 C5 N1 84.8(4) .
N2 B1 C5 C4 33.3(5) .
N4 B1 C5 C4 151.7(4) .
C12 B1 C5 C4 -88.3(4) .
N5 C6 C7 C8 -1.0(5) .
C6 C7 C8 N4 1.6(5) .
N2 C9 C10 C11 -0.3(5) .
C9 C10 C11 N3 -0.5(6) .
N2 B1 C12 C13 -122.2(4) .
N4 B1 C12 C13 115.6(4) .
C5 B1 C12 C13 -3.2(5) .
N2 B1 C12 C18 59.6(4) .
N4 B1 C12 C18 -62.6(4) .
C5 B1 C12 C18 178.6(3) .
C18 C12 C13 C14 0.9(5) .
B1 C12 C13 C14 -177.5(3) .
C12 C13 C14 C15 0.1(6) .
C13 C14 C15 C17 -1.1(6) .
C13 C14 C15 C16 -179.8(4) .
C14 C15 C17 C18 1.2(6) .
C16 C15 C17 C18 179.8(4) .
C15 C17 C18 C12 -0.2(6) .
C13 C12 C18 C17 -0.8(5) .
B1 C12 C18 C17 177.5(3) .
N8 C19 C20 C21 0.4(4) .
C19 C20 C21 N9 0.1(5) .
N7A C22A C23A C24A 0.0 .
Li2 C22A C23A C24A -51.8(4) .
C22A C23A C24A N6A 0.0 .
C23A C24A N6A N7A 0.0 .
C23A C24A N6A B2 167.5(4) .
C23A C24A N6A Li2 33.8(3) .
C25A B2 N6A N7A -172.9(3) .
N8 B2 N6A N7A -50.7(5) .
C1 B2 N6A N7A 64.9(4) .
C25A B2 N6A C24A 21.7(5) .
N8 B2 N6A C24A 143.9(3) .
C1 B2 N6A C24A -100.5(4) .
C25A B2 N6A Li2 156.1(4) .
N8 B2 N6A Li2 -81.7(4) .
C1 B2 N6A Li2 33.9(4) .
C24A N6A N7A C22A 0.0 .
B2 N6A N7A C22A -167.5(4) .
Li2 N6A N7A C22A -100.3(5) .
C24A N6A N7A Li2 100.3(5) .
B2 N6A N7A Li2 -67.2(5) .
C24A N6A N7A Li1 -165.4(4) .
B2 N6A N7A Li1 27.2(5) .
Li2 N6A N7A Li1 94.3(5) .
C23A C22A N7A N6A 0.0 .
Li2 C22A N7A N6A 121.7(4) .
C23A C22A N7A Li2 -121.7(4) .
C23A C22A N7A Li1 165.1(4) .
Li2 C22A N7A Li1 -73.1(5) .
N7B C22B C23B C24B 0.0 .
C22B C23B C24B N6B 0.0 .
C23B C24B N6B N7B 0.0 .
C23B C24B N6B B2 170.5(14) .
N8 B2 N6B C24B -155.6(8) .
C1 B2 N6B C24B -25.0(13) .
C25B B2 N6B C24B 88.3(11) .
N8 B2 N6B N7B 13.2(14) .
C1 B2 N6B N7B 143.8(9) .
C25B B2 N6B N7B -102.9(11) .
C24B N6B N7B C22B 0.0 .
B2 N6B N7B C22B -170.3(14) .
C23B C22B N7B N6B 0.0 .
N6A B2 C25A C26A -124.1(4) .
N8 B2 C25A C26A 114.9(4) .
C1 B2 C25A C26A -5.0(5) .
N6A B2 C25A C31A 53.6(5) .
N8 B2 C25A C31A -67.4(4) .
C1 B2 C25A C31A 172.7(3) .
C31A C25A C26A C27A 0.0 .
B2 C25A C26A C27A 177.7(4) .
C25A C26A C27A C28A 0.0 .
C26A C27A C28A C30A 0.0 .
C26A C27A C28A C29A -178.1(5) .
C27A C28A C30A C31A 0.0 .
C29A C28A C30A C31A 178.1(5) .
C28A C30A C31A C25A 0.0 .
C26A C25A C31A C30A 0.0 .
B2 C25A C31A C30A -177.8(4) .
C31B C25B C26B C27B 0.0 .
B2 C25B C26B C27B 178.0(11) .
C25B C26B C27B C28B 0.0 .
C26B C27B C28B C30B 0.0 .
C26B C27B C28B C29B -177.1(15) .
C27B C28B C30B C31B 0.0 .
C29B C28B C30B C31B 176.9(16) .
C28B C30B C31B C25B 0.0 .
C26B C25B C31B C30B 0.0 .
B2 C25B C31B C30B -178.1(11) .
N6A N7A Li2 Li2 19(4) 3_566
C22A N7A Li2 Li2 129(3) 3_566
Li1 N7A Li2 Li2 -104(3) 3_566
N6A N7A Li2 C22A -110.6(2) .
Li1 N7A Li2 C22A 127.0(3) .
N6A N7A Li2 Li1 122.3(4) .
C22A N7A Li2 Li1 -127.0(3) .
C22A N7A Li2 N6A 110.6(2) .
Li1 N7A Li2 N6A -122.3(4) .
C2 C1 N1 C5 -1.4(6) .
B2 C1 N1 C5 171.8(4) .
C4 C5 N1 C1 1.3(6) .
B1 C5 N1 C1 -172.3(4) .
C10 C9 N2 N3 1.0(5) .
C10 C9 N2 B1 171.9(4) .
N4 B1 N2 C9 136.9(4) .
C12 B1 N2 C9 14.7(5) .
C5 B1 N2 C9 -106.1(4) .
N4 B1 N2 N3 -53.0(4) .
C12 B1 N2 N3 -175.2(3) .
C5 B1 N2 N3 64.0(4) .
C10 C11 N3 N2 1.1(5) .
C10 C11 N3 Li1 177.3(4) 3_566
C9 N2 N3 C11 -1.3(4) .
B1 N2 N3 C11 -173.0(3) .
C9 N2 N3 Li1 -177.8(4) 3_566
B1 N2 N3 Li1 10.4(5) 3_566
C7 C8 N4 N5 -1.7(5) .
C7 C8 N4 B1 -179.2(4) .
N2 B1 N4 C8 -123.6(4) .
C12 B1 N4 C8 -0.4(5) .
C5 B1 N4 C8 119.9(4) .
N2 B1 N4 N5 59.2(4) .
C12 B1 N4 N5 -177.6(3) .
C5 B1 N4 N5 -57.3(4) .
C7 C6 N5 N4 0.0(5) .
C7 C6 N5 Li1 -159.1(4) 3_566
C8 N4 N5 C6 1.0(4) .
B1 N4 N5 C6 178.8(3) .
C8 N4 N5 Li1 161.5(4) 3_566
B1 N4 N5 Li1 -20.8(5) 3_566
C20 C19 N8 N9 -0.8(4) .
C20 C19 N8 B2 -167.2(3) .
N6B B2 N8 N9 66.7(8) .
N6A B2 N8 N9 46.3(5) .
C25A B2 N8 N9 170.6(3) .
C1 B2 N8 N9 -67.6(4) .
C25B B2 N8 N9 173.8(5) .
N6B B2 N8 C19 -128.4(7) .
N6A B2 N8 C19 -148.7(4) .
C25A B2 N8 C19 -24.4(5) .
C1 B2 N8 C19 97.3(4) .
C25B B2 N8 C19 -21.2(6) .
C20 C21 N9 N8 -0.6(4) .
C20 C21 N9 Li1 -172.1(4) .
C19 N8 N9 C21 0.8(4) .
B2 N8 N9 C21 167.6(3) .
C19 N8 N9 Li1 172.1(4) .
B2 N8 N9 Li1 -21.1(5) .
